data_7009872
loop_
_publ_author_name
'Boyle, Philip D.'
'Christie, Jill'
'Dyer, Thomas'
'Godfrey, Stephen M.'
'Howson, Ian R.'
'McArthur, Christina'
'Omar, Bashie'
'Pritchard, Robin G.'
'Williams, Gareth Rh.'

_publ_section_title
;
 Further structural motifs from the reactions of thioamides with
 diiodine and the interhalogens iodine monobromide and iodine
 monochloride: an FT-Raman and crystallographic study&#x200A;&#x2020;
;
_journal_issue 18
_journal_name_full 'Journal of the Chemical Society, Dalton Transactions'
_journal_page_first 3106
_journal_paper_doi 10.1039/b004182n
_journal_year 2000
_chemical_formula_sum 'C0.5 H2 I1.5 N S0.5'
_chemical_formula_weight 228.41
_chemical_name_systematic
; 
 ? 
;
_space_group_IT_number 15
_symmetry_cell_setting monoclinic
_symmetry_space_group_name_Hall '-C 2yc'
_symmetry_space_group_name_H-M 'C 1 2/c 1'
_atom_sites_solution_hydrogens geom
_atom_sites_solution_primary direct
_atom_sites_solution_secondary difmap
_audit_creation_method SHELXL-97
_cell_angle_alpha 90.00
_cell_angle_beta 104.87(1)
_cell_angle_gamma 90.00
_cell_formula_units_Z 16
_cell_length_a 14.019(2)
_cell_length_b 9.329(2)
_cell_length_c 13.596(1)
_cell_measurement_temperature 203(2)
_cell_volume 1718.6(5)
_computing_structure_refinement 'SHELXL-97 (Sheldrick, 1997)'
_computing_structure_solution 'SHELXS-97 (Sheldrick, 1990)'
_diffrn_ambient_temperature 203(2)
_diffrn_measured_fraction_theta_full 0.993
_diffrn_measured_fraction_theta_max 0.993
_diffrn_radiation_monochromator graphite
_diffrn_radiation_source 'fine-focus sealed tube'
_diffrn_radiation_type MoK\a
_diffrn_radiation_wavelength 0.71069
_diffrn_reflns_av_R_equivalents 0.0142
_diffrn_reflns_av_sigmaI/netI 0.0170
_diffrn_reflns_limit_h_max 16
_diffrn_reflns_limit_h_min 0
_diffrn_reflns_limit_k_max 11
_diffrn_reflns_limit_k_min 0
_diffrn_reflns_limit_l_max 15
_diffrn_reflns_limit_l_min -16
_diffrn_reflns_number 1551
_diffrn_reflns_theta_full 24.95
_diffrn_reflns_theta_max 24.95
_diffrn_reflns_theta_min 2.65
_exptl_absorpt_coefficient_mu 11.067
_exptl_crystal_colour red
_exptl_crystal_density_diffrn 3.531
_exptl_crystal_density_method 'not measured'
_exptl_crystal_description plate
_exptl_crystal_F_000 1592
_exptl_crystal_size_max 0.20
_exptl_crystal_size_mid 0.15
_exptl_crystal_size_min 0.1
_refine_diff_density_max 0.953
_refine_diff_density_min -0.638
_refine_diff_density_rms 0.190
_refine_ls_extinction_coef 0.00089(5)
_refine_ls_extinction_expression Fc^*^=kFc[1+0.001xFc^2^\l^3^/sin(2\q)]^-1/4^
_refine_ls_extinction_method SHELXL
_refine_ls_goodness_of_fit_ref 1.093
_refine_ls_hydrogen_treatment mixed
_refine_ls_matrix_type full
_refine_ls_number_parameters 81
_refine_ls_number_reflns 1487
_refine_ls_number_restraints 0
_refine_ls_restrained_S_all 1.093
_refine_ls_R_factor_all 0.0276
_refine_ls_R_factor_gt 0.0230
_refine_ls_shift/su_max 0.005
_refine_ls_shift/su_mean 0.001
_refine_ls_structure_factor_coef Fsqd
_refine_ls_weighting_details 'calc w=1/[\s^2^(Fo^2^)+(0.0366P)^2^+0.2097P] where P=(Fo^2^+2Fc^2^)/3'
_refine_ls_weighting_scheme calc
_refine_ls_wR_factor_gt 0.0554
_refine_ls_wR_factor_ref 0.0571
_reflns_number_gt 1345
_reflns_number_total 1487
_reflns_threshold_expression >2sigma(I)
_cod_data_source_file b004182n.txt
_cod_data_source_block ps98a
_cod_depositor_comments
;
The following automatic conversions were performed:
'_atom_site_symetry_multiplicity' tag replaced with
'_atom_site_symmetry_multiplicity'.

Automatic conversion script
Id: cif_correct_tags 1440 2010-10-19 06:21:57Z saulius 

The following automatic conversions were performed:
'_symmetry_cell_setting' value 'Monoclinic' changed to 'monoclinic'
according to '/home/saulius/struct/CIF-dictionaries/cif_core.dic'
dictionary named 'cif_core.dic' version 2.4.1 from 2010-06-29.

Automatic conversion script
Id: cif_fix_enum 1527 2010-12-29 10:47:43Z saulius 
;
_cod_original_cell_volume 1718.6
_cod_original_sg_symbol_H-M 'C 2/c'
_cod_original_formula_sum 'C0.50 H2 I1.50 N S0.50'
_cod_database_code 7009872

loop_
_symmetry_equiv_pos_as_xyz
'x, y, z'
'-x, y, -z+1/2'
'x+1/2, y+1/2, z'
'-x+1/2, y+1/2, -z+1/2'
'-x, -y, -z'
'x, -y, z-1/2'
'-x+1/2, -y+1/2, -z'
'x+1/2, -y+1/2, z-1/2'

loop_
_atom_site_label
_atom_site_type_symbol
_atom_site_fract_x
_atom_site_fract_y
_atom_site_fract_z
_atom_site_U_iso_or_equiv
_atom_site_adp_type
_atom_site_occupancy
_atom_site_symmetry_multiplicity
_atom_site_calc_flag
_atom_site_refinement_flags
_atom_site_disorder_assembly
_atom_site_disorder_group
I1 I 0.11999(3) 0.04533(4) 0.18330(3) 0.02138(13) Uani 1 1 d . . .
I2 I 0.09140(3) 0.36382(4) 0.13238(3) 0.02515(14) Uani 1 1 d . . .
I3 I 0.15094(3) 0.27496(4) 0.45901(3) 0.03257(15) Uani 1 1 d . . .
S1 S 0.13296(11) -0.21903(14) 0.21533(10) 0.0245(3) Uani 1 1 d . . .
N1 N 0.1325(4) -0.1322(6) 0.4034(4) 0.0292(11) Uani 1 1 d . . .
N2 N 0.1250(5) -0.3685(6) 0.3722(5) 0.0385(14) Uani 1 1 d . . .
C1 C 0.1300(4) -0.2382(6) 0.3414(4) 0.0219(11) Uani 1 1 d . . .
H1A H 0.128(5) -0.041(8) 0.379(6) 0.05(2) Uiso 1 1 d . . .
H1B H 0.129(7) -0.140(9) 0.458(7) 0.07(3) Uiso 1 1 d . . .
H2A H 0.123(5) -0.387(7) 0.435(6) 0.04(2) Uiso 1 1 d . . .
H2B H 0.121(4) -0.423(6) 0.339(4) 0.006(16) Uiso 1 1 d . . .

loop_
_atom_site_aniso_label
_atom_site_aniso_U_11
_atom_site_aniso_U_22
_atom_site_aniso_U_33
_atom_site_aniso_U_23
_atom_site_aniso_U_13
_atom_site_aniso_U_12
I1 0.0226(2) 0.0229(2) 0.0203(2) 0.00089(13) 0.00857(15) -0.00311(13)
I2 0.0303(2) 0.0198(2) 0.0261(2) 0.00349(14) 0.00865(16) 0.00166(14)
I3 0.0601(3) 0.0177(2) 0.0189(2) 0.00069(13) 0.00846(18) -0.00276(17)
S1 0.0350(8) 0.0188(7) 0.0214(7) -0.0005(5) 0.0101(6) -0.0004(6)
N1 0.044(3) 0.023(3) 0.024(3) 0.000(2) 0.013(2) -0.001(2)
N2 0.064(4) 0.024(3) 0.035(3) 0.007(3) 0.025(3) 0.008(3)
C1 0.021(3) 0.023(3) 0.023(3) 0.005(2) 0.008(2) 0.009(2)

loop_
_atom_type_symbol
_atom_type_description
_atom_type_scat_dispersion_real
_atom_type_scat_dispersion_imag
_atom_type_scat_source
C C 0.0033 0.0016 'International Tables Vol C Tables 4.2.6.8 and 6.1.1.4'
H H 0.0000 0.0000 'International Tables Vol C Tables 4.2.6.8 and 6.1.1.4'
N N 0.0061 0.0033 'International Tables Vol C Tables 4.2.6.8 and 6.1.1.4'
S S 0.1246 0.1234 'International Tables Vol C Tables 4.2.6.8 and 6.1.1.4'
I I -0.4742 1.8119 'International Tables Vol C Tables 4.2.6.8 and 6.1.1.4'

loop_
_geom_angle_atom_site_label_1
_geom_angle_atom_site_label_2
_geom_angle_atom_site_label_3
_geom_angle
_geom_angle_site_symmetry_1
_geom_angle_site_symmetry_3
_geom_angle_publ_flag
S1 I1 I2 176.04(4) . . ?
C1 S1 I1 104.74(19) . . ?
N1 C1 N2 120.2(6) . . ?
N1 C1 S1 124.2(4) . . ?
N2 C1 S1 115.7(5) . . ?

loop_
_geom_bond_atom_site_label_1
_geom_bond_atom_site_label_2
_geom_bond_distance
_geom_bond_site_symmetry_2
_geom_bond_publ_flag
I1 S1 2.5028(13) . ?
I1 I2 3.0538(5) . ?
I3 I3 2.7540(9) 7_556 ?
S1 C1 1.735(5) . ?
N1 C1 1.294(7) . ?
N2 C1 1.293(8) . ?
